data_7251898
loop_
_publ_author_name
'Baskey, Manoj Kumar'
'Ghosh, Subhajit'
'Ahmed, Sabir'
'Dastidar, Parthasarathi'

_publ_section_title
;
 Carbamoyl azide--drug conjugates as supramolecular gelators: design,
 synthesis, crystal structures and anti-melanoma property
;
_journal_issue 20
_journal_name_full CrystEngComm
_journal_page_first 3210
_journal_page_last 3224
_journal_paper_doi 10.1039/D6CE00129G
_journal_volume 28
_journal_year 2026
_chemical_formula_moiety 'C14 H11 Cl2 N5 O'
_chemical_formula_sum 'C14 H11 Cl2 N5 O'
_chemical_formula_weight 336.18
_chemical_name_systematic Diclo-Az
_space_group_crystal_system monoclinic
_space_group_IT_number 14
_space_group_name_Hall '-P 2ybc'
_space_group_name_H-M_alt 'P 1 21/c 1'
_atom_sites_solution_hydrogens geom
_atom_sites_solution_primary iterative
_audit_creation_date 2024-06-14
_audit_creation_method
;
Olex2 1.3
(compiled 2020.11.12 svn.r5f609507 for OlexSys, GUI svn.r6408)
;
_audit_update_record
;
2024-06-14 deposited with the CCDC.	2026-03-27 downloaded from the CCDC.
;
_cell_angle_alpha 90
_cell_angle_beta 98.92(2)
_cell_angle_gamma 90
_cell_formula_units_Z 4
_cell_length_a 14.073(9)
_cell_length_b 4.879(3)
_cell_length_c 22.444(14)
_cell_measurement_reflns_used 4374
_cell_measurement_temperature 150.0
_cell_measurement_theta_max 25.04
_cell_measurement_theta_min 2.52
_cell_volume 1522.4(17)
_computing_cell_refinement 'SAINT V8.38A (Bruker, 2018)'
_computing_data_reduction 'SAINT V8.38A (Bruker, 2018)'
_computing_molecular_graphics 'Olex2 1.3 (Dolomanov et al., 2009)'
_computing_publication_material 'Olex2 1.3 (Dolomanov et al., 2009)'
_computing_structure_refinement 'XL  (Sheldrick, 2008)'
_computing_structure_solution 'olex2.solve 1.3 (Bourhis et al., 2015)'
_diffrn_ambient_temperature 150.0
_diffrn_detector 'Bruker APEX2 area detector'
_diffrn_detector_area_resol_mean 7.9
_diffrn_detector_type 'CCD area detector'
_diffrn_measured_fraction_theta_full 0.996
_diffrn_measured_fraction_theta_max 0.996
_diffrn_measurement_device 'three-circle diffractometer'
_diffrn_measurement_device_type 'Bruker SMART APEX2 area detector'
_diffrn_measurement_method '\w and \f scans'
_diffrn_radiation_monochromator 'mirror optics'
_diffrn_radiation_probe x-ray
_diffrn_radiation_type MoK\a
_diffrn_radiation_wavelength 0.71073
_diffrn_reflns_av_R_equivalents 0.0957
_diffrn_reflns_av_unetI/netI 0.0773
_diffrn_reflns_Laue_measured_fraction_full 0.996
_diffrn_reflns_Laue_measured_fraction_max 0.996
_diffrn_reflns_limit_h_max 16
_diffrn_reflns_limit_h_min -16
_diffrn_reflns_limit_k_max 5
_diffrn_reflns_limit_k_min -5
_diffrn_reflns_limit_l_max 26
_diffrn_reflns_limit_l_min -26
_diffrn_reflns_number 12467
_diffrn_reflns_point_group_measured_fraction_full 0.996
_diffrn_reflns_point_group_measured_fraction_max 0.996
_diffrn_reflns_theta_full 25.091
_diffrn_reflns_theta_max 25.091
_diffrn_reflns_theta_min 2.930
_diffrn_source 'microfocus sealed X-ray tube'
_diffrn_source_current 1.0
_diffrn_source_power 0.05
_diffrn_source_type 'Incoatec I\ms'
_diffrn_source_voltage 50.0
_diffrn_standards_number 0
_exptl_absorpt_coefficient_mu 0.435
_exptl_absorpt_correction_T_max 0.7452
_exptl_absorpt_correction_T_min 0.4729
_exptl_absorpt_correction_type multi-scan
_exptl_absorpt_process_details
;
SADABS-2016/2 (Bruker,2016/2) was used for absorption correction.
wR2(int) was 0.1499 before and 0.1154 after correction.
The Ratio of minimum to maximum transmission is 0.6346.
The \l/2 correction factor is Not present.
;
_exptl_crystal_colour 'clear light colourless'
_exptl_crystal_colour_lustre clear
_exptl_crystal_colour_modifier light
_exptl_crystal_colour_primary colourless
_exptl_crystal_density_diffrn 1.467
_exptl_crystal_description plate
_exptl_crystal_F_000 688
_exptl_crystal_size_max 0.12
_exptl_crystal_size_mid 0.07
_exptl_crystal_size_min 0.05
_refine_diff_density_max 0.396
_refine_diff_density_min -0.402
_refine_diff_density_rms 0.076
_refine_ls_extinction_method none
_refine_ls_goodness_of_fit_ref 1.031
_refine_ls_hydrogen_treatment constr
_refine_ls_matrix_type full
_refine_ls_number_parameters 199
_refine_ls_number_reflns 2695
_refine_ls_number_restraints 0
_refine_ls_restrained_S_all 1.031
_refine_ls_R_factor_all 0.0822
_refine_ls_R_factor_gt 0.0624
_refine_ls_shift/su_max 0.000
_refine_ls_shift/su_mean 0.000
_refine_ls_structure_factor_coef Fsqd
_refine_ls_weighting_details 'w=1/[\s^2^(Fo^2^)+(0.0897P)^2^+0.8429P] where P=(Fo^2^+2Fc^2^)/3'
_refine_ls_weighting_scheme calc
_refine_ls_wR_factor_gt 0.1568
_refine_ls_wR_factor_ref 0.1731
_reflns_Friedel_coverage 0.000
_reflns_number_gt 2030
_reflns_number_total 2695
_reflns_threshold_expression 'I > 2\s(I)'
_cod_data_source_file d6ce00129g2.cif
_cod_data_source_block mo_pd070324_0m_a
_cod_depositor_comments 'Adding full bibliography for 7251897--7251901.cif.'
_cod_original_cell_volume 1522.2(16)
_cod_database_code 7251898
_shelx_shelxl_version_number 2016/6
_shelx_space_group_comment
;
The symmetry employed for this shelxl refinement is uniquely defined
by the following loop, which should always be used as a source of
symmetry information in preference to the above space-group names.
They are only intended as comments.
;
_shelx_estimated_absorpt_t_max 0.979
_shelx_estimated_absorpt_t_min 0.950
_olex2_refinement_description
;
1. Fixed Uiso
 At 1.2 times of:
  All C(H) groups, All C(H,H) groups, All N(H) groups
2.a Secondary CH2 refined with riding coordinates:
 C13(H13A,H13B)
2.b Aromatic/amide H refined with riding coordinates:
 N2(H2), N1(H1), C11(H11), C8(H8), C10(H10), C9(H9), C4(H4), C3(H3), C2(H2A)
;
_olex2_submission_special_instructions 'No special instructions were received'

loop_
_space_group_symop_operation_xyz
'x, y, z'
'-x, y+1/2, -z+1/2'
'-x, -y, -z'
'x, -y-1/2, z-1/2'

loop_
_atom_site_label
_atom_site_type_symbol
_atom_site_fract_x
_atom_site_fract_y
_atom_site_fract_z
_atom_site_U_iso_or_equiv
_atom_site_adp_type
_atom_site_occupancy
_atom_site_site_symmetry_order
_atom_site_calc_flag
_atom_site_refinement_flags_posn
_atom_site_refinement_flags_adp
_atom_site_refinement_flags_occupancy
_atom_site_disorder_assembly
_atom_site_disorder_group
Cl1 Cl 0.32550(7) 0.14145(19) 0.27634(4) 0.0554(3) Uani 1 1 d . . . . .
Cl2 Cl 0.36117(8) 0.7165(2) 0.48440(5) 0.0685(4) Uani 1 1 d . . . . .
O1 O 0.15741(17) -0.2136(4) 0.53791(10) 0.0397(6) Uani 1 1 d . . . . .
N2 N 0.15207(19) 0.2204(5) 0.50134(11) 0.0330(6) Uani 1 1 d . . . . .
H2 H 0.169982 0.391778 0.508227 0.040 Uiso 1 1 calc R U . . .
N1 N 0.26429(18) 0.3176(5) 0.39370(13) 0.0375(7) Uani 1 1 d . . . . .
H1 H 0.265800 0.167575 0.415588 0.045 Uiso 1 1 calc R U . . .
N3 N 0.2217(2) 0.1458(6) 0.59934(13) 0.0442(7) Uani 1 1 d . . . . .
N4 N 0.2397(2) -0.0349(7) 0.63925(14) 0.0520(8) Uani 1 1 d . . . . .
C12 C 0.0926(2) 0.3647(6) 0.39621(13) 0.0297(7) Uani 1 1 d . . . . .
C14 C 0.1742(2) 0.0305(6) 0.54387(13) 0.0306(7) Uani 1 1 d . . . . .
C11 C 0.0054(2) 0.4895(7) 0.37485(14) 0.0357(7) Uani 1 1 d . . . . .
H11 H -0.050314 0.439064 0.391360 0.043 Uiso 1 1 calc R U . . .
C7 C 0.1749(2) 0.4432(6) 0.37205(13) 0.0301(7) Uani 1 1 d . . . . .
C8 C 0.1671(2) 0.6404(6) 0.32677(14) 0.0361(8) Uani 1 1 d . . . . .
H8 H 0.222345 0.692744 0.310025 0.043 Uiso 1 1 calc R U . . .
C6 C 0.3518(2) 0.4318(6) 0.38039(15) 0.0362(7) Uani 1 1 d . . . . .
C13 C 0.0976(2) 0.1405(6) 0.44307(14) 0.0330(7) Uani 1 1 d . . . . .
H13A H 0.031425 0.090129 0.448691 0.040 Uiso 1 1 calc R U . . .
H13B H 0.127894 -0.023590 0.428108 0.040 Uiso 1 1 calc R U . . .
C10 C -0.0020(3) 0.6876(7) 0.32956(15) 0.0409(8) Uani 1 1 d . . . . .
H10 H -0.062264 0.770719 0.315230 0.049 Uiso 1 1 calc R U . . .
C5 C 0.3893(2) 0.3622(6) 0.32833(16) 0.0395(8) Uani 1 1 d . . . . .
C9 C 0.0785(3) 0.7616(7) 0.30587(15) 0.0416(8) Uani 1 1 d . . . . .
H9 H 0.073858 0.896400 0.275006 0.050 Uiso 1 1 calc R U . . .
C4 C 0.4761(3) 0.4657(7) 0.31631(18) 0.0510(9) Uani 1 1 d . . . . .
H4 H 0.499694 0.415258 0.280420 0.061 Uiso 1 1 calc R U . . .
C3 C 0.5275(3) 0.6412(9) 0.3566(2) 0.0632(12) Uani 1 1 d . . . . .
H3 H 0.587559 0.709891 0.348974 0.076 Uiso 1 1 calc R U . . .
C1 C 0.4055(3) 0.6167(7) 0.41952(17) 0.0475(9) Uani 1 1 d . . . . .
N5 N 0.2580(3) -0.1772(8) 0.67761(19) 0.0865(14) Uani 1 1 d . . . . .
C2 C 0.4932(3) 0.7187(9) 0.4079(2) 0.0633(12) Uani 1 1 d . . . . .
H2A H 0.529071 0.841783 0.435506 0.076 Uiso 1 1 calc R U . . .

loop_
_atom_site_aniso_label
_atom_site_aniso_U_11
_atom_site_aniso_U_22
_atom_site_aniso_U_33
_atom_site_aniso_U_23
_atom_site_aniso_U_13
_atom_site_aniso_U_12
Cl1 0.0751(7) 0.0460(6) 0.0498(6) -0.0096(4) 0.0248(5) -0.0222(5)
Cl2 0.0811(8) 0.0784(8) 0.0480(6) -0.0173(5) 0.0161(5) -0.0080(6)
O1 0.0610(15) 0.0206(11) 0.0386(13) -0.0007(9) 0.0110(11) -0.0065(10)
N2 0.0509(16) 0.0202(12) 0.0278(14) -0.0007(10) 0.0056(12) -0.0095(11)
N1 0.0368(15) 0.0345(15) 0.0425(16) 0.0138(12) 0.0107(12) -0.0006(12)
N3 0.0636(19) 0.0338(15) 0.0313(15) 0.0030(12) -0.0049(14) -0.0089(13)
N4 0.067(2) 0.0466(18) 0.0392(18) 0.0007(16) -0.0036(15) -0.0049(15)
C12 0.0409(17) 0.0230(15) 0.0260(15) -0.0047(12) 0.0078(13) -0.0073(12)
C14 0.0396(17) 0.0253(16) 0.0284(16) -0.0026(13) 0.0103(13) -0.0035(13)
C11 0.0366(17) 0.0372(17) 0.0324(17) -0.0082(14) 0.0024(13) -0.0085(14)
C7 0.0418(17) 0.0251(15) 0.0232(15) -0.0012(12) 0.0041(13) -0.0034(12)
C8 0.0451(19) 0.0349(17) 0.0297(17) 0.0039(13) 0.0104(14) -0.0071(14)
C6 0.0363(17) 0.0310(16) 0.0420(19) 0.0053(14) 0.0082(14) -0.0025(13)
C13 0.0430(17) 0.0301(16) 0.0266(16) -0.0011(13) 0.0079(13) -0.0102(13)
C10 0.0443(19) 0.0399(18) 0.0352(19) -0.0054(15) -0.0038(15) 0.0042(15)
C5 0.0454(19) 0.0318(17) 0.044(2) -0.0017(15) 0.0150(15) -0.0053(14)
C9 0.058(2) 0.0330(17) 0.0312(18) 0.0053(14) -0.0007(16) -0.0004(15)
C4 0.052(2) 0.048(2) 0.058(2) 0.0001(18) 0.0256(19) -0.0077(17)
C3 0.046(2) 0.071(3) 0.075(3) -0.005(2) 0.016(2) -0.021(2)
C1 0.051(2) 0.048(2) 0.044(2) -0.0044(17) 0.0099(17) -0.0021(17)
N5 0.131(4) 0.067(2) 0.051(2) 0.019(2) -0.019(2) 0.002(2)
C2 0.053(2) 0.072(3) 0.064(3) -0.013(2) 0.006(2) -0.026(2)

loop_
_atom_type_symbol
_atom_type_description
_atom_type_scat_dispersion_real
_atom_type_scat_dispersion_imag
_atom_type_scat_source
C C 0.0033 0.0016 'International Tables Vol C Tables 4.2.6.8 and 6.1.1.4'
H H 0.0000 0.0000 'International Tables Vol C Tables 4.2.6.8 and 6.1.1.4'
Cl Cl 0.1484 0.1585 'International Tables Vol C Tables 4.2.6.8 and 6.1.1.4'
N N 0.0061 0.0033 'International Tables Vol C Tables 4.2.6.8 and 6.1.1.4'
O O 0.0106 0.0060 'International Tables Vol C Tables 4.2.6.8 and 6.1.1.4'

loop_
_geom_angle_atom_site_label_1
_geom_angle_atom_site_label_2
_geom_angle_atom_site_label_3
_geom_angle
_geom_angle_site_symmetry_1
_geom_angle_site_symmetry_3
_geom_angle_publ_flag
C14 N2 H2 120.4 . . ?
C14 N2 C13 119.2(2) . . ?
C13 N2 H2 120.4 . . ?
C7 N1 H1 119.7 . . ?
C7 N1 C6 120.6(3) . . ?
C6 N1 H1 119.7 . . ?
N4 N3 C14 111.1(3) . . ?
N5 N4 N3 174.2(4) . . ?
C11 C12 C7 119.0(3) . . ?
C11 C12 C13 120.1(3) . . ?
C7 C12 C13 120.9(3) . . ?
O1 C14 N2 125.6(3) . . ?
O1 C14 N3 122.4(3) . . ?
N2 C14 N3 112.0(3) . . ?
C12 C11 H11 119.4 . . ?
C12 C11 C10 121.2(3) . . ?
C10 C11 H11 119.4 . . ?
C12 C7 N1 119.4(3) . . ?
C8 C7 N1 121.1(3) . . ?
C8 C7 C12 119.5(3) . . ?
C7 C8 H8 119.8 . . ?
C7 C8 C9 120.4(3) . . ?
C9 C8 H8 119.8 . . ?
C5 C6 N1 122.1(3) . . ?
C5 C6 C1 116.5(3) . . ?
C1 C6 N1 121.4(3) . . ?
N2 C13 C12 113.0(2) . . ?
N2 C13 H13A 109.0 . . ?
N2 C13 H13B 109.0 . . ?
C12 C13 H13A 109.0 . . ?
C12 C13 H13B 109.0 . . ?
H13A C13 H13B 107.8 . . ?
C11 C10 H10 120.3 . . ?
C9 C10 C11 119.5(3) . . ?
C9 C10 H10 120.3 . . ?
C6 C5 Cl1 119.5(2) . . ?
C4 C5 Cl1 118.4(3) . . ?
C4 C5 C6 122.2(3) . . ?
C8 C9 H9 119.8 . . ?
C10 C9 C8 120.5(3) . . ?
C10 C9 H9 119.8 . . ?
C5 C4 H4 120.3 . . ?
C3 C4 C5 119.4(4) . . ?
C3 C4 H4 120.3 . . ?
C4 C3 H3 119.7 . . ?
C4 C3 C2 120.7(4) . . ?
C2 C3 H3 119.7 . . ?
C6 C1 Cl2 118.5(3) . . ?
C2 C1 Cl2 120.0(3) . . ?
C2 C1 C6 121.5(4) . . ?
C3 C2 C1 119.8(4) . . ?
C3 C2 H2A 120.1 . . ?
C1 C2 H2A 120.1 . . ?

loop_
_geom_bond_atom_site_label_1
_geom_bond_atom_site_label_2
_geom_bond_distance
_geom_bond_site_symmetry_2
_geom_bond_publ_flag
Cl1 C5 1.733(4) . ?
Cl2 C1 1.740(4) . ?
O1 C14 1.218(4) . ?
N2 H2 0.8800 . ?
N2 C14 1.332(4) . ?
N2 C13 1.463(4) . ?
N1 H1 0.8800 . ?
N1 C7 1.415(4) . ?
N1 C6 1.425(4) . ?
N3 N4 1.254(4) . ?
N3 C14 1.434(4) . ?
N4 N5 1.105(5) . ?
C12 C11 1.387(4) . ?
C12 C7 1.406(4) . ?
C12 C13 1.511(4) . ?
C11 H11 0.9500 . ?
C11 C10 1.395(5) . ?
C7 C8 1.391(4) . ?
C8 H8 0.9500 . ?
C8 C9 1.393(5) . ?
C6 C5 1.396(5) . ?
C6 C1 1.396(5) . ?
C13 H13A 0.9900 . ?
C13 H13B 0.9900 . ?
C10 H10 0.9500 . ?
C10 C9 1.372(5) . ?
C5 C4 1.387(5) . ?
C9 H9 0.9500 . ?
C4 H4 0.9500 . ?
C4 C3 1.368(6) . ?
C3 H3 0.9500 . ?
C3 C2 1.368(6) . ?
C1 C2 1.391(5) . ?
C2 H2A 0.9500 . ?

loop_
_geom_torsion_atom_site_label_1
_geom_torsion_atom_site_label_2
_geom_torsion_atom_site_label_3
_geom_torsion_atom_site_label_4
_geom_torsion
_geom_torsion_site_symmetry_1
_geom_torsion_site_symmetry_2
_geom_torsion_site_symmetry_3
_geom_torsion_site_symmetry_4
_geom_torsion_publ_flag
Cl1 C5 C4 C3 179.8(3) . . . . ?
Cl2 C1 C2 C3 -179.6(4) . . . . ?
N1 C7 C8 C9 179.8(3) . . . . ?
N1 C6 C5 Cl1 2.8(4) . . . . ?
N1 C6 C5 C4 -177.7(3) . . . . ?
N1 C6 C1 Cl2 -2.3(4) . . . . ?
N1 C6 C1 C2 177.0(4) . . . . ?
N4 N3 C14 O1 -1.9(5) . . . . ?
N4 N3 C14 N2 178.2(3) . . . . ?
C12 C11 C10 C9 -0.3(5) . . . . ?
C12 C7 C8 C9 0.6(5) . . . . ?
C14 N2 C13 C12 -170.2(3) . . . . ?
C11 C12 C7 N1 179.8(3) . . . . ?
C11 C12 C7 C8 -1.0(4) . . . . ?
C11 C12 C13 N2 -112.8(3) . . . . ?
C11 C10 C9 C8 0.0(5) . . . . ?
C7 N1 C6 C5 -88.3(4) . . . . ?
C7 N1 C6 C1 92.8(4) . . . . ?
C7 C12 C11 C10 0.8(4) . . . . ?
C7 C12 C13 N2 69.5(4) . . . . ?
C7 C8 C9 C10 -0.1(5) . . . . ?
C6 N1 C7 C12 -166.1(3) . . . . ?
C6 N1 C7 C8 14.7(4) . . . . ?
C6 C5 C4 C3 0.2(6) . . . . ?
C6 C1 C2 C3 1.1(7) . . . . ?
C13 N2 C14 O1 4.1(5) . . . . ?
C13 N2 C14 N3 -176.0(3) . . . . ?
C13 C12 C11 C10 -176.9(3) . . . . ?
C13 C12 C7 N1 -2.5(4) . . . . ?
C13 C12 C7 C8 176.7(3) . . . . ?
C5 C6 C1 Cl2 178.7(3) . . . . ?
C5 C6 C1 C2 -2.0(5) . . . . ?
C5 C4 C3 C2 -1.2(7) . . . . ?
C4 C3 C2 C1 0.5(7) . . . . ?
C1 C6 C5 Cl1 -178.2(3) . . . . ?
C1 C6 C5 C4 1.3(5) . . . . ?
